data_4075709
loop_
_publ_author_name
'Alvarez, Celedonio M.'
'Alvarez, M. Angeles'
'Garc\'ia, M. Esther'
'Ramos, Alberto'
'Ruiz, Miguel A.'
'Lanfranchi, Maurizio'
'Tiripicchio, Antonio'

_publ_section_title
;
 A Triply Bonded Dimolybdenum Hydride Complex with Acid, Base and Radical
 Activity
;
_journal_issue 1
_journal_name_full Organometallics
_journal_page_first 7
_journal_paper_doi 10.1021/om0491948
_journal_volume 24
_journal_year 2005
_chemical_compound_source 'synthesis as described'
_chemical_formula_moiety 'C32 H37 Mo3 O5 P1'
_chemical_formula_sum 'C32 H37 Mo3 O5 P'
_chemical_formula_weight 820.41
_chemical_name_systematic
;
 ?
;
_space_group_IT_number 14
_symmetry_cell_setting monoclinic
_symmetry_Int_Tables_number 14
_symmetry_space_group_name_Hall '-P 2yn'
_symmetry_space_group_name_H-M 'P 1 21/n 1'
_atom_sites_solution_hydrogens geom
_atom_sites_solution_primary direct
_atom_sites_solution_secondary difmap
_audit_conform_dict_location ftp://ftp.iucr.org/pub/cif_core.dic
_audit_conform_dict_name cif_core.dic
_audit_conform_dict_version 2.2
_audit_creation_date 2004-06-03T17:18:48-00:00
_audit_creation_method 'WinGX routine CIF_UPDATE'
_cell_angle_alpha 90
_cell_angle_beta 109.17(3)
_cell_angle_gamma 90
_cell_formula_units_Z 4
_cell_length_a 9.704(3)
_cell_length_b 22.494(6)
_cell_length_c 14.465(4)
_cell_measurement_reflns_used 969
_cell_measurement_temperature 120.0(1)
_cell_measurement_theta_max 28.06
_cell_measurement_theta_min 2.35
_cell_measurement_wavelength 0.71073
_cell_volume 2982.4(16)
_computing_cell_refinement 'SAINT + (Bruker AXS)'
_computing_data_collection 'SMART (Bruker AXS)'
_computing_data_reduction 'SAINT + (Bruker AXS)'
_computing_molecular_graphics 'Ortep-3 for Windows (Farrugia, 1997)'
_computing_publication_material 'WinGX publication routines (Farrugia, 1999)'
_computing_structure_refinement 'SHELXL-97 (Sheldrick, 1997)'
_computing_structure_solution 'DIRDIF (Beurkens et al. 1999)'
_diffrn_ambient_temperature 293(2)
_diffrn_measured_fraction_theta_full 0.967
_diffrn_measured_fraction_theta_max 0.967
_diffrn_measurement_device_type 'Smart-CCD-1000 BRUKER'
_diffrn_measurement_method 'omega scans'
_diffrn_radiation_monochromator graphite
_diffrn_radiation_probe x-ray
_diffrn_radiation_source 'fine-focus sealed tube'
_diffrn_radiation_type MoK\a
_diffrn_radiation_wavelength 0.71073
_diffrn_reflns_av_unetI/netI 0.0579
_diffrn_reflns_limit_h_max 12
_diffrn_reflns_limit_h_min -12
_diffrn_reflns_limit_k_max 29
_diffrn_reflns_limit_k_min 0
_diffrn_reflns_limit_l_max 18
_diffrn_reflns_limit_l_min 0
_diffrn_reflns_number 7141
_diffrn_reflns_theta_full 28.26
_diffrn_reflns_theta_max 28.26
_diffrn_reflns_theta_min 1.74
_exptl_absorpt_coefficient_mu 1.336
_exptl_absorpt_correction_T_max 1
_exptl_absorpt_correction_T_min 0.566911
_exptl_absorpt_correction_type multi-scan
_exptl_absorpt_process_details 'BRUKER Sadabs'
_exptl_crystal_colour brown
_exptl_crystal_density_diffrn 1.827
_exptl_crystal_density_method 'not measured'
_exptl_crystal_description prism
_exptl_crystal_F_000 1640
_exptl_crystal_size_max 0.22
_exptl_crystal_size_mid 0.18
_exptl_crystal_size_min 0.18
_refine_diff_density_max 1.09
_refine_diff_density_min -1.75
_refine_diff_density_rms 0.178
_refine_ls_extinction_method none
_refine_ls_goodness_of_fit_ref 1.12
_refine_ls_hydrogen_treatment mixed
_refine_ls_matrix_type full
_refine_ls_number_parameters 370
_refine_ls_number_reflns 7141
_refine_ls_number_restraints 0
_refine_ls_restrained_S_all 1.12
_refine_ls_R_factor_all 0.0818
_refine_ls_R_factor_gt 0.0514
_refine_ls_shift/su_max 0.001
_refine_ls_shift/su_mean 0
_refine_ls_structure_factor_coef Fsqd
_refine_ls_weighting_details 'calc w=1/[\s^2^(Fo^2^)+(0.0375P)^2^+20.4280P] where P=(Fo^2^+2Fc^2^)/3'
_refine_ls_weighting_scheme calc
_refine_ls_wR_factor_gt 0.1096
_refine_ls_wR_factor_ref 0.1214
_reflns_number_gt 5273
_reflns_number_total 7141
_reflns_threshold_expression >2sigma(I)
_cod_data_source_file om0491948si20041019_052159.cif
_cod_data_source_block mr14av1n(compound_6)
_cod_original_cell_volume 2982.4(15)
_cod_database_code 4075709

loop_
_symmetry_equiv_pos_as_xyz
'x, y, z'
'-x+1/2, y+1/2, -z+1/2'
'-x, -y, -z'
'x-1/2, -y-1/2, z-1/2'

loop_
_atom_site_label
_atom_site_type_symbol
_atom_site_fract_x
_atom_site_fract_y
_atom_site_fract_z
_atom_site_U_iso_or_equiv
_atom_site_adp_type
_atom_site_occupancy
_atom_site_symmetry_multiplicity
_atom_site_calc_flag
_atom_site_refinement_flags
Mo1 Mo 0.22028(5) 0.63860(2) 0.13915(4) 0.01362(12) Uani 1 1 d .
Mo2 Mo 0.50413(5) 0.60651(2) 0.23499(4) 0.01373(12) Uani 1 1 d .
Mo3 Mo 0.44046(5) 0.66513(2) 0.03176(4) 0.01418(12) Uani 1 1 d .
P1 P 0.30406(16) 0.58828(6) 0.29384(11) 0.0144(3) Uani 1 1 d .
O1 O 0.2451(5) 0.7578(2) 0.2528(4) 0.0287(11) Uani 1 1 d .
O2 O 0.5571(5) 0.7310(2) 0.3342(3) 0.0282(11) Uani 1 1 d .
O3 O 0.3440(5) 0.53701(18) 0.0541(3) 0.0217(9) Uani 1 1 d .
O4 O 0.2836(5) 0.78437(19) 0.0455(3) 0.0261(10) Uani 1 1 d .
O5 O 0.7130(5) 0.7270(2) 0.1770(3) 0.0248(10) Uani 1 1 d .
C1 C 0.2452(7) 0.7136(3) 0.2128(4) 0.0207(13) Uani 1 1 d .
C2 C 0.5292(6) 0.6863(3) 0.2936(5) 0.0212(13) Uani 1 1 d .
C3 C 0.3780(6) 0.5881(3) 0.0812(4) 0.0174(12) Uani 1 1 d .
C4 C 0.3341(7) 0.7374(3) 0.0479(4) 0.0186(12) Uani 1 1 d .
C5 C 0.6092(6) 0.7011(3) 0.1316(4) 0.0170(12) Uani 1 1 d .
C6 C 0.0434(7) 0.6479(3) -0.0168(5) 0.0251(14) Uani 1 1 d .
H6 H 0.0707 0.6554 -0.0716 0.03 Uiso 1 1 calc R
C7 C 0.0139(7) 0.6912(3) 0.0429(5) 0.0255(14) Uani 1 1 d .
H7 H 0.0163 0.7321 0.0345 0.031 Uiso 1 1 calc R
C8 C -0.0210(7) 0.6610(3) 0.1195(5) 0.0282(15) Uani 1 1 d .
H8 H -0.0446 0.6787 0.1705 0.034 Uiso 1 1 calc R
C9 C -0.0127(7) 0.5992(3) 0.1032(5) 0.0303(16) Uani 1 1 d .
H9 H -0.0298 0.5689 0.1419 0.036 Uiso 1 1 calc R
C10 C 0.0257(7) 0.5915(3) 0.0187(5) 0.0269(14) Uani 1 1 d .
H10 H 0.0373 0.5554 -0.009 0.032 Uiso 1 1 calc R
C11 C 0.6936(8) 0.5504(4) 0.2119(5) 0.0357(18) Uani 1 1 d .
H11 H 0.6966 0.5437 0.1491 0.043 Uiso 1 1 calc R
C12 C 0.6244(7) 0.5143(3) 0.2630(5) 0.0294(15) Uani 1 1 d .
H12 H 0.5738 0.4793 0.2398 0.035 Uiso 1 1 calc R
C13 C 0.6445(7) 0.5401(3) 0.3546(5) 0.0269(15) Uani 1 1 d .
H13 H 0.6092 0.5251 0.4024 0.032 Uiso 1 1 calc R
C14 C 0.7262(7) 0.5917(3) 0.3621(5) 0.0344(18) Uani 1 1 d .
H14 H 0.7556 0.6174 0.4153 0.041 Uiso 1 1 calc R
C15 C 0.7563(7) 0.5975(4) 0.2721(7) 0.043(2) Uani 1 1 d .
H15 H 0.8094 0.6281 0.2567 0.052 Uiso 1 1 calc R
C16 C 0.3393(8) 0.6711(3) -0.1390(5) 0.0270(15) Uani 1 1 d .
H16 H 0.2496 0.6894 -0.1689 0.032 Uiso 1 1 calc R
C17 C 0.4763(8) 0.6995(3) -0.1098(5) 0.0284(15) Uani 1 1 d .
H17 H 0.4925 0.7399 -0.1157 0.034 Uiso 1 1 calc R
C18 C 0.5850(7) 0.6561(3) -0.0700(5) 0.0267(15) Uani 1 1 d .
H18 H 0.6851 0.6626 -0.0463 0.032 Uiso 1 1 calc R
C19 C 0.5146(7) 0.6013(3) -0.0725(5) 0.0259(14) Uani 1 1 d .
H19 H 0.5594 0.5651 -0.0502 0.031 Uiso 1 1 calc R
C20 C 0.3611(7) 0.6115(3) -0.1158(5) 0.0241(13) Uani 1 1 d .
H20 H 0.2884 0.5828 -0.1264 0.029 Uiso 1 1 calc R
C21 C 0.3053(6) 0.6283(3) 0.4062(4) 0.0170(12) Uani 1 1 d .
H21 H 0.353 0.6665 0.4047 0.02 Uiso 1 1 calc R
C22 C 0.1525(7) 0.6435(3) 0.4106(5) 0.0231(13) Uani 1 1 d .
H22A H 0.1028 0.6696 0.3566 0.028 Uiso 1 1 calc R
H22B H 0.0956 0.6074 0.4037 0.028 Uiso 1 1 calc R
C23 C 0.1618(8) 0.6737(3) 0.5066(5) 0.0300(16) Uani 1 1 d .
H23A H 0.0642 0.68 0.509 0.036 Uiso 1 1 calc R
H23B H 0.2082 0.7122 0.5099 0.036 Uiso 1 1 calc R
C24 C 0.2492(8) 0.6360(3) 0.5944(5) 0.0308(16) Uani 1 1 d .
H24A H 0.2511 0.6554 0.6546 0.037 Uiso 1 1 calc R
H24B H 0.2028 0.5975 0.5916 0.037 Uiso 1 1 calc R
C25 C 0.4043(7) 0.6276(3) 0.5935(5) 0.0237(13) Uani 1 1 d .
H25A H 0.4596 0.6041 0.6497 0.028 Uiso 1 1 calc R
H25B H 0.4515 0.666 0.5979 0.028 Uiso 1 1 calc R
C26 C 0.4021(7) 0.5962(3) 0.4992(4) 0.0206(13) Uani 1 1 d .
H26A H 0.3666 0.5559 0.4996 0.025 Uiso 1 1 calc R
H26B H 0.501 0.5938 0.4973 0.025 Uiso 1 1 calc R
C27 C 0.2594(6) 0.5087(3) 0.3117(4) 0.0166(12) Uani 1 1 d .
H27 H 0.3458 0.4919 0.3609 0.02 Uiso 1 1 calc R
C28 C 0.1308(7) 0.4986(3) 0.3494(5) 0.0262(14) Uani 1 1 d .
H28A H 0.0432 0.5157 0.3035 0.031 Uiso 1 1 calc R
H28B H 0.15 0.5187 0.4117 0.031 Uiso 1 1 calc R
C29 C 0.1059(8) 0.4317(3) 0.3623(5) 0.0304(16) Uani 1 1 d .
H29A H 0.1907 0.4153 0.412 0.036 Uiso 1 1 calc R
H29B H 0.0225 0.4268 0.3845 0.036 Uiso 1 1 calc R
C30 C 0.0793(7) 0.3979(3) 0.2672(5) 0.0272(15) Uani 1 1 d .
H30A H -0.0092 0.4122 0.2185 0.033 Uiso 1 1 calc R
H30B H 0.0671 0.3559 0.2777 0.033 Uiso 1 1 calc R
C31 C 0.2085(7) 0.4068(3) 0.2310(5) 0.0234(13) Uani 1 1 d .
H31A H 0.1899 0.3864 0.1691 0.028 Uiso 1 1 calc R
H31B H 0.2952 0.3896 0.2777 0.028 Uiso 1 1 calc R
C32 C 0.2351(7) 0.4727(3) 0.2177(5) 0.0213(13) Uani 1 1 d .
H32A H 0.1519 0.4888 0.1665 0.026 Uiso 1 1 calc R
H32B H 0.32 0.4767 0.1969 0.026 Uiso 1 1 calc R

loop_
_atom_site_aniso_label
_atom_site_aniso_U_11
_atom_site_aniso_U_22
_atom_site_aniso_U_33
_atom_site_aniso_U_23
_atom_site_aniso_U_13
_atom_site_aniso_U_12
Mo1 0.0114(2) 0.0176(2) 0.0134(2) 0.00044(19) 0.00616(18) 0.00083(19)
Mo2 0.0113(2) 0.0163(2) 0.0150(2) 0.00237(19) 0.00617(19) -0.00001(18)
Mo3 0.0147(2) 0.0161(2) 0.0137(2) 0.00038(19) 0.00725(19) 0.00121(19)
P1 0.0136(7) 0.0158(7) 0.0159(7) -0.0002(6) 0.0078(6) -0.0011(5)
O1 0.033(3) 0.024(2) 0.032(3) -0.003(2) 0.014(2) 0.003(2)
O2 0.028(3) 0.025(2) 0.034(3) -0.014(2) 0.014(2) -0.009(2)
O3 0.023(2) 0.017(2) 0.028(2) -0.0039(18) 0.0118(19) -0.0007(17)
O4 0.033(3) 0.017(2) 0.034(3) 0.0036(19) 0.018(2) 0.0040(19)
O5 0.022(2) 0.029(2) 0.025(2) 0.0049(19) 0.009(2) -0.0043(19)
C1 0.019(3) 0.026(3) 0.019(3) 0.009(3) 0.007(2) 0.004(2)
C2 0.016(3) 0.030(3) 0.021(3) 0.005(3) 0.010(2) -0.002(2)
C3 0.014(3) 0.020(3) 0.020(3) 0.002(2) 0.010(2) 0.007(2)
C4 0.021(3) 0.026(3) 0.010(3) 0.002(2) 0.008(2) -0.006(3)
C5 0.019(3) 0.020(3) 0.015(3) 0.001(2) 0.011(2) 0.000(2)
C6 0.017(3) 0.036(4) 0.019(3) 0.001(3) 0.001(2) -0.002(3)
C7 0.015(3) 0.028(3) 0.029(4) 0.007(3) 0.001(3) 0.005(3)
C8 0.013(3) 0.045(4) 0.029(4) -0.004(3) 0.010(3) 0.008(3)
C9 0.011(3) 0.043(4) 0.035(4) 0.014(3) 0.007(3) -0.003(3)
C10 0.020(3) 0.026(3) 0.028(4) -0.005(3) -0.001(3) -0.001(3)
C11 0.028(4) 0.057(5) 0.028(4) 0.017(3) 0.017(3) 0.026(4)
C12 0.023(3) 0.023(3) 0.039(4) 0.002(3) 0.006(3) 0.008(3)
C13 0.024(3) 0.033(4) 0.025(4) 0.016(3) 0.012(3) 0.014(3)
C14 0.025(4) 0.029(4) 0.031(4) 0.002(3) -0.014(3) 0.015(3)
C15 0.009(3) 0.049(5) 0.069(6) 0.040(4) 0.009(3) 0.007(3)
C16 0.034(4) 0.034(4) 0.015(3) -0.002(3) 0.010(3) 0.010(3)
C17 0.043(4) 0.030(4) 0.021(3) 0.001(3) 0.022(3) -0.004(3)
C18 0.023(3) 0.046(4) 0.019(3) -0.007(3) 0.017(3) -0.004(3)
C19 0.030(3) 0.031(4) 0.021(3) -0.004(3) 0.014(3) 0.011(3)
C20 0.028(3) 0.029(3) 0.016(3) -0.004(3) 0.008(3) 0.001(3)
C21 0.017(3) 0.021(3) 0.015(3) -0.003(2) 0.007(2) -0.001(2)
C22 0.020(3) 0.029(3) 0.022(3) -0.001(3) 0.009(3) 0.002(3)
C23 0.037(4) 0.038(4) 0.021(3) 0.001(3) 0.019(3) 0.011(3)
C24 0.043(4) 0.039(4) 0.016(3) 0.003(3) 0.018(3) 0.006(3)
C25 0.022(3) 0.031(3) 0.017(3) 0.001(3) 0.005(3) -0.002(3)
C26 0.017(3) 0.028(3) 0.017(3) 0.002(2) 0.007(2) 0.000(2)
C27 0.013(3) 0.018(3) 0.020(3) 0.003(2) 0.008(2) -0.003(2)
C28 0.029(4) 0.026(3) 0.032(4) -0.004(3) 0.020(3) -0.007(3)
C29 0.034(4) 0.026(4) 0.035(4) 0.003(3) 0.017(3) -0.011(3)
C30 0.025(3) 0.018(3) 0.040(4) -0.004(3) 0.013(3) -0.009(3)
C31 0.018(3) 0.017(3) 0.034(4) -0.005(3) 0.007(3) -0.002(2)
C32 0.019(3) 0.019(3) 0.029(4) -0.001(2) 0.013(3) -0.004(2)

loop_
_atom_type_symbol
_atom_type_description
_atom_type_scat_dispersion_real
_atom_type_scat_dispersion_imag
_atom_type_scat_source
C C 0.0033 0.0016 'International Tables Vol C Tables 4.2.6.8 and 6.1.1.4'
H H 0 0 'International Tables Vol C Tables 4.2.6.8 and 6.1.1.4'
Mo Mo -1.6832 0.6857 'International Tables Vol C Tables 4.2.6.8 and 6.1.1.4'
O O 0.0106 0.006 'International Tables Vol C Tables 4.2.6.8 and 6.1.1.4'
P P 0.1023 0.0942 'International Tables Vol C Tables 4.2.6.8 and 6.1.1.4'

loop_
_geom_angle_atom_site_label_1
_geom_angle_atom_site_label_2
_geom_angle_atom_site_label_3
_geom_angle
C1 Mo1 C3 130.5(2)
C1 Mo1 C8 79.6(3)
C3 Mo1 C8 146.9(2)
C1 Mo1 C9 112.7(3)
C3 Mo1 C9 116.7(2)
C8 Mo1 C9 35.6(3)
C1 Mo1 C7 79.6(2)
C3 Mo1 C7 125.4(2)
C8 Mo1 C7 35.7(2)
C9 Mo1 C7 58.8(2)
C1 Mo1 C6 111.4(2)
C3 Mo1 C6 93.4(2)
C8 Mo1 C6 58.3(2)
C9 Mo1 C6 58.0(2)
C7 Mo1 C6 34.4(2)
C1 Mo1 C10 135.4(2)
C3 Mo1 C10 88.6(2)
C8 Mo1 C10 58.4(2)
C9 Mo1 C10 34.8(2)
C7 Mo1 C10 57.9(2)
C6 Mo1 C10 34.6(2)
C1 Mo1 P1 87.45(17)
C3 Mo1 P1 92.56(15)
C8 Mo1 P1 103.65(18)
C9 Mo1 P1 92.02(18)
C7 Mo1 P1 138.79(17)
C6 Mo1 P1 148.60(17)
C10 Mo1 P1 114.91(17)
C1 Mo1 Mo2 91.57(18)
C3 Mo1 Mo2 50.90(15)
C8 Mo1 Mo2 157.65(17)
C9 Mo1 Mo2 138.99(17)
C7 Mo1 Mo2 162.09(16)
C6 Mo1 Mo2 143.46(17)
C10 Mo1 Mo2 133.06(17)
P1 Mo1 Mo2 55.10(4)
C1 Mo1 Mo3 97.17(18)
C3 Mo1 Mo3 41.44(15)
C8 Mo1 Mo3 137.28(18)
C9 Mo1 Mo3 138.20(18)
C7 Mo1 Mo3 101.60(17)
C6 Mo1 Mo3 84.71(17)
C10 Mo1 Mo3 103.51(18)
P1 Mo1 Mo3 118.84(5)
Mo2 Mo1 Mo3 63.81(3)
C2 Mo2 C3 123.9(2)
C2 Mo2 C15 90.4(3)
C3 Mo2 C15 114.2(3)
C2 Mo2 C11 124.2(3)
C3 Mo2 C11 87.5(2)
C15 Mo2 C11 34.3(3)
C2 Mo2 C12 138.4(3)
C3 Mo2 C12 95.0(2)
C15 Mo2 C12 57.3(3)
C11 Mo2 C12 34.9(2)
C2 Mo2 C14 80.8(3)
C3 Mo2 C14 145.8(2)
C15 Mo2 C14 35.5(3)
C11 Mo2 C14 58.3(3)
C12 Mo2 C14 57.6(2)
C2 Mo2 C13 107.6(3)
C3 Mo2 C13 128.3(2)
C15 Mo2 C13 57.7(2)
C11 Mo2 C13 58.0(2)
C12 Mo2 C13 34.6(2)
C14 Mo2 C13 34.4(2)
C2 Mo2 P1 90.16(17)
C3 Mo2 P1 94.60(16)
C15 Mo2 P1 144.4(2)
C11 Mo2 P1 136.3(2)
C12 Mo2 P1 101.66(18)
C14 Mo2 P1 109.8(2)
C13 Mo2 P1 88.35(17)
C2 Mo2 Mo1 86.52(18)
C3 Mo2 Mo1 53.48(14)
C15 Mo2 Mo1 160.33(18)
C11 Mo2 Mo1 140.8(2)
C12 Mo2 Mo1 132.77(17)
C14 Mo2 Mo1 160.5(2)
C13 Mo2 Mo1 141.43(17)
P1 Mo2 Mo1 55.14(4)
C2 Mo2 Mo3 88.79(18)
C3 Mo2 Mo3 41.20(16)
C15 Mo2 Mo3 97.05(19)
C11 Mo2 Mo3 90.89(17)
C12 Mo2 Mo3 118.24(18)
C14 Mo2 Mo3 130.5(2)
C13 Mo2 Mo3 148.90(16)
P1 Mo2 Mo3 118.56(5)
Mo1 Mo2 Mo3 63.48(3)
C5 Mo3 C4 85.2(2)
C5 Mo3 C3 111.3(2)
C4 Mo3 C3 115.5(2)
C5 Mo3 C17 100.4(2)
C4 Mo3 C17 93.7(2)
C3 Mo3 C17 137.8(2)
C5 Mo3 C16 135.2(2)
C4 Mo3 C16 91.3(2)
C3 Mo3 C16 110.4(2)
C17 Mo3 C16 35.2(2)
C5 Mo3 C20 145.4(2)
C4 Mo3 C20 120.0(2)
C3 Mo3 C20 80.5(2)
C17 Mo3 C20 57.9(2)
C16 Mo3 C20 34.3(2)
C5 Mo3 C18 88.3(2)
C4 Mo3 C18 125.8(2)
C3 Mo3 C18 116.9(2)
C17 Mo3 C18 35.2(2)
C16 Mo3 C18 58.3(2)
C20 Mo3 C18 58.2(2)
C5 Mo3 C19 111.4(2)
C4 Mo3 C19 148.7(2)
C3 Mo3 C19 84.0(2)
C17 Mo3 C19 58.2(2)
C16 Mo3 C19 58.1(2)
C20 Mo3 C19 35.4(2)
C18 Mo3 C19 34.7(2)
C5 Mo3 Mo1 104.91(16)
C4 Mo3 Mo1 68.03(17)
C3 Mo3 Mo1 47.52(15)
C17 Mo3 Mo1 147.00(18)
C16 Mo3 Mo1 114.98(18)
C20 Mo3 Mo1 106.44(17)
C18 Mo3 Mo1 162.28(17)
C19 Mo3 Mo1 127.69(17)
C5 Mo3 Mo2 67.61(17)
C4 Mo3 Mo2 100.81(17)
C3 Mo3 Mo2 45.14(17)
C17 Mo3 Mo2 160.05(18)
C16 Mo3 Mo2 155.52(18)
C20 Mo3 Mo2 123.19(16)
C18 Mo3 Mo2 125.71(18)
C19 Mo3 Mo2 109.92(17)
Mo1 Mo3 Mo2 52.71(3)
C21 P1 C27 106.1(3)
C21 P1 Mo2 117.08(19)
C27 P1 Mo2 117.51(19)
C21 P1 Mo1 119.4(2)
C27 P1 Mo1 123.7(2)
Mo2 P1 Mo1 69.76(5)
O1 C1 Mo1 173.3(5)
O2 C2 Mo2 173.2(6)
O3 C3 Mo3 139.9(5)
O3 C3 Mo2 120.2(4)
Mo3 C3 Mo2 93.7(2)
O3 C3 Mo1 116.3(4)
Mo3 C3 Mo1 91.0(2)
Mo2 C3 Mo1 75.62(18)
O4 C4 Mo3 167.3(5)
O5 C5 Mo3 168.3(5)
C7 C6 C10 109.3(6)
C7 C6 Mo1 72.7(4)
C10 C6 Mo1 72.9(4)
C7 C6 H6 125.3
C10 C6 H6 125.3
Mo1 C6 H6 120.7
C6 C7 C8 107.4(6)
C6 C7 Mo1 72.9(4)
C8 C7 Mo1 71.0(3)
C6 C7 H7 126.3
C8 C7 H7 126.3
Mo1 C7 H7 121.5
C9 C8 C7 107.2(6)
C9 C8 Mo1 72.4(4)
C7 C8 Mo1 73.3(3)
C9 C8 H8 126.4
C7 C8 H8 126.4
Mo1 C8 H8 119.8
C10 C9 C8 108.1(6)
C10 C9 Mo1 74.0(4)
C8 C9 Mo1 72.1(4)
C10 C9 H9 125.9
C8 C9 H9 125.9
Mo1 C9 H9 119.8
C6 C10 C9 108.0(6)
C6 C10 Mo1 72.5(4)
C9 C10 Mo1 71.2(4)
C6 C10 H10 126
C9 C10 H10 126
Mo1 C10 H10 122
C15 C11 C12 107.4(6)
C15 C11 Mo2 72.5(4)
C12 C11 Mo2 72.8(4)
C15 C11 H11 126.3
C12 C11 H11 126.3
Mo2 C11 H11 120.3
C13 C12 C11 108.4(7)
C13 C12 Mo2 72.8(4)
C11 C12 Mo2 72.3(4)
C13 C12 H12 125.8
C11 C12 H12 125.8
Mo2 C12 H12 120.8
C14 C13 C12 108.6(6)
C14 C13 Mo2 72.8(4)
C12 C13 Mo2 72.5(4)
C14 C13 H13 125.7
C12 C13 H13 125.7
Mo2 C13 H13 120.7
C13 C14 C15 106.7(7)
C13 C14 Mo2 72.8(4)
C15 C14 Mo2 71.6(4)
C13 C14 H14 126.7
C15 C14 H14 126.7
Mo2 C14 H14 120.8
C11 C15 C14 108.9(6)
C11 C15 Mo2 73.2(4)
C14 C15 Mo2 72.9(4)
C11 C15 H15 125.5
C14 C15 H15 125.5
Mo2 C15 H15 120.1
C20 C16 C17 108.2(6)
C20 C16 Mo3 73.1(4)
C17 C16 Mo3 71.5(4)
C20 C16 H16 125.9
C17 C16 H16 125.9
Mo3 C16 H16 121.2
C16 C17 C18 108.3(6)
C16 C17 Mo3 73.4(4)
C18 C17 Mo3 73.6(4)
C16 C17 H17 125.9
C18 C17 H17 125.9
Mo3 C17 H17 119
C19 C18 C17 107.7(6)
C19 C18 Mo3 72.9(3)
C17 C18 Mo3 71.2(3)
C19 C18 H18 126.1
C17 C18 H18 126.1
Mo3 C18 H18 121.5
C18 C19 C20 107.4(6)
C18 C19 Mo3 72.4(4)
C20 C19 Mo3 72.0(3)
C18 C19 H19 126.3
C20 C19 H19 126.3
Mo3 C19 H19 121.1
C16 C20 C19 108.3(6)
C16 C20 Mo3 72.6(4)
C19 C20 Mo3 72.6(4)
C16 C20 H20 125.8
C19 C20 H20 125.8
Mo3 C20 H20 120.7
C26 C21 C22 112.7(5)
C26 C21 P1 111.3(4)
C22 C21 P1 114.5(4)
C26 C21 H21 105.8
C22 C21 H21 105.8
P1 C21 H21 105.8
C23 C22 C21 111.5(5)
C23 C22 H22A 109.3
C21 C22 H22A 109.3
C23 C22 H22B 109.3
C21 C22 H22B 109.3
H22A C22 H22B 108
C22 C23 C24 111.1(6)
C22 C23 H23A 109.4
C24 C23 H23A 109.4
C22 C23 H23B 109.4
C24 C23 H23B 109.4
H23A C23 H23B 108
C25 C24 C23 110.0(5)
C25 C24 H24A 109.7
C23 C24 H24A 109.7
C25 C24 H24B 109.7
C23 C24 H24B 109.7
H24A C24 H24B 108.2
C24 C25 C26 109.9(5)
C24 C25 H25A 109.7
C26 C25 H25A 109.7
C24 C25 H25B 109.7
C26 C25 H25B 109.7
H25A C25 H25B 108.2
C25 C26 C21 112.8(5)
C25 C26 H26A 109
C21 C26 H26A 109
C25 C26 H26B 109
C21 C26 H26B 109
H26A C26 H26B 107.8
C32 C27 C28 109.4(5)
C32 C27 P1 110.9(4)
C28 C27 P1 116.1(4)
C32 C27 H27 106.6
C28 C27 H27 106.6
P1 C27 H27 106.6
C27 C28 C29 111.4(5)
C27 C28 H28A 109.4
C29 C28 H28A 109.4
C27 C28 H28B 109.4
C29 C28 H28B 109.4
H28A C28 H28B 108
C30 C29 C28 111.4(6)
C30 C29 H29A 109.3
C28 C29 H29A 109.3
C30 C29 H29B 109.3
C28 C29 H29B 109.3
H29A C29 H29B 108
C29 C30 C31 109.4(5)
C29 C30 H30A 109.8
C31 C30 H30A 109.8
C29 C30 H30B 109.8
C31 C30 H30B 109.8
H30A C30 H30B 108.2
C30 C31 C32 111.3(5)
C30 C31 H31A 109.4
C32 C31 H31A 109.4
C30 C31 H31B 109.4
C32 C31 H31B 109.4
H31A C31 H31B 108
C31 C32 C27 112.6(5)
C31 C32 H32A 109.1
C27 C32 H32A 109.1
C31 C32 H32B 109.1
C27 C32 H32B 109.1
H32A C32 H32B 107.8

loop_
_geom_bond_atom_site_label_1
_geom_bond_atom_site_label_2
_geom_bond_distance
Mo1 C1 1.967(7)
Mo1 C3 2.275(6)
Mo1 C8 2.319(6)
Mo1 C9 2.323(6)
Mo1 C7 2.349(6)
Mo1 C6 2.352(6)
Mo1 C10 2.359(6)
Mo1 P1 2.3989(17)
Mo1 Mo2 2.7428(12)
Mo1 Mo3 3.0846(11)
Mo2 C2 1.965(7)
Mo2 C3 2.197(6)
Mo2 C15 2.335(6)
Mo2 C11 2.343(7)
Mo2 C12 2.349(6)
Mo2 C14 2.353(6)
Mo2 C13 2.353(6)
Mo2 P1 2.3975(16)
Mo2 Mo3 3.0935(10)
Mo3 C5 1.966(6)
Mo3 C4 1.981(6)
Mo3 C3 2.042(6)
Mo3 C17 2.320(6)
Mo3 C16 2.344(6)
Mo3 C20 2.350(6)
Mo3 C18 2.352(6)
Mo3 C19 2.359(6)
P1 C21 1.855(6)
P1 C27 1.880(6)
O1 C1 1.151(8)
O2 C2 1.153(7)
O3 C3 1.223(7)
O4 C4 1.160(7)
O5 C5 1.163(7)
C6 C7 1.391(9)
C6 C10 1.400(9)
C6 H6 0.93
C7 C8 1.432(9)
C7 H7 0.93
C8 C9 1.418(10)
C8 H8 0.93
C9 C10 1.401(10)
C9 H9 0.93
C10 H10 0.93
C11 C15 1.381(12)
C11 C12 1.408(10)
C11 H11 0.93
C12 C13 1.400(10)
C12 H12 0.93
C13 C14 1.390(10)
C13 H13 0.93
C14 C15 1.430(11)
C14 H14 0.93
C15 H15 0.93
C16 C20 1.383(9)
C16 C17 1.409(10)
C16 H16 0.93
C17 C18 1.414(10)
C17 H17 0.93
C18 C19 1.403(10)
C18 H18 0.93
C19 C20 1.432(9)
C19 H19 0.93
C20 H20 0.93
C21 C26 1.544(8)
C21 C22 1.544(8)
C21 H21 0.98
C22 C23 1.520(9)
C22 H22A 0.97
C22 H22B 0.97
C23 C24 1.532(9)
C23 H23A 0.97
C23 H23B 0.97
C24 C25 1.521(9)
C24 H24A 0.97
C24 H24B 0.97
C25 C26 1.530(8)
C25 H25A 0.97
C25 H25B 0.97
C26 H26A 0.97
C26 H26B 0.97
C27 C32 1.533(8)
C27 C28 1.533(8)
C27 H27 0.98
C28 C29 1.547(9)
C28 H28A 0.97
C28 H28B 0.97
C29 C30 1.517(9)
C29 H29A 0.97
C29 H29B 0.97
C30 C31 1.522(9)
C30 H30A 0.97
C30 H30B 0.97
C31 C32 1.527(8)
C31 H31A 0.97
C31 H31B 0.97
C32 H32A 0.97
C32 H32B 0.97
